data_7204132
loop_
_publ_author_name
'Komatsu, Naoki'
'Chishiro, Takefumi'

_publ_section_title
;
 Serial synthesis of oxa[3.n]cyclophanes and homooxacalix[n]arenes via
 reductive coupling of arenedialdehydes, and their X-ray structures
;
_journal_coden_ASTM JCSPCE
_journal_issue 13
_journal_name_full 'Journal of the Chemical Society, Perkin Transactions 1'
_journal_page_first 1532
_journal_page_last 1537
_journal_paper_doi 10.1039/b102031p
_journal_year 2001
_chemical_formula_moiety 'C40 H48 O8 '
_chemical_formula_sum 'C40 H48 O8'
_chemical_formula_weight 656.81
_space_group_IT_number 14
_symmetry_cell_setting monoclinic
_symmetry_Int_Tables_number 14
_symmetry_space_group_name_Hall '-P 2yn'
_symmetry_space_group_name_H-M 'P 1 21/n 1'
_audit_creation_date 'Wed Feb 28 11:51:11 2001'
_audit_creation_method 'by teXsan'
_cell_angle_alpha 90
_cell_angle_beta 105.77(4)
_cell_angle_gamma 90
_cell_formula_units_Z 2
_cell_length_a 10.770(5)
_cell_length_b 11.260(4)
_cell_length_c 15.146(7)
_cell_measurement_reflns_used 7
_cell_measurement_temperature 293.2
_cell_measurement_theta_max 6.1
_cell_measurement_theta_min 3.6
_cell_volume 1767.6(14)
_computing_cell_refinement 'MSC/AFC Diffractometer Control'
_computing_data_collection 'MSC/AFC Diffractometer Control'
_computing_data_reduction 'teXsan Ver. 1.11'
_computing_publication_material 'teXsan Ver. 1.11'
_computing_structure_refinement 'teXsan Ver. 1.10'
_computing_structure_solution SIR92
_diffrn_measurement_device_type 'Rigaku AFC7S'
_diffrn_measurement_method \w-2\q
_diffrn_radiation_type 'Mo K\a'
_diffrn_radiation_wavelength 0.7107
_diffrn_reflns_av_R_equivalents 0.045
_diffrn_reflns_limit_h_max 0
_diffrn_reflns_limit_h_min 0
_diffrn_reflns_limit_k_max 0
_diffrn_reflns_limit_k_min 0
_diffrn_reflns_limit_l_max 0
_diffrn_reflns_limit_l_min 0
_diffrn_reflns_number 2909
_diffrn_standards_decay_% 2.03
_diffrn_standards_interval_count 150
_diffrn_standards_number 3
_exptl_absorpt_coefficient_mu 0.085
_exptl_absorpt_correction_type none
_exptl_crystal_colour colorless
_exptl_crystal_density_diffrn 1.234
_exptl_crystal_density_method 'not measured'
_exptl_crystal_description prismatic
_exptl_crystal_size_max 0.210
_exptl_crystal_size_mid 0.130
_exptl_crystal_size_min 0.060
_refine_diff_density_max 0.52
_refine_diff_density_min -0.45
_refine_ls_extinction_method none
_refine_ls_goodness_of_fit_ref 1.220
_refine_ls_hydrogen_treatment noref
_refine_ls_number_parameters 217
_refine_ls_number_reflns 721
_refine_ls_R_factor_gt 0.0000
_refine_ls_shift/su_max 0.0210
_refine_ls_structure_factor_coef F
_refine_ls_weighting_details 'w = 1/[\s^2^(Fo) + 0.01000|Fo|^2^]'
_refine_ls_weighting_scheme calc
_refine_ls_wR_factor_ref 0.0597
_reflns_number_gt 0
_reflns_number_total 0
_reflns_threshold_expression F^2^>2.0\s(F^2^)
_cod_data_source_file b102031p.txt
_cod_data_source_block tetramer-3
_cod_original_cell_volume 1767(1)
_cod_original_formula_sum 'C40 H48 O8 '
_cod_database_code 7204132

loop_
_symmetry_equiv_pos_as_xyz
x,y,z
1/2-x,1/2+y,1/2-z
-x,-y,-z
1/2+x,1/2-y,1/2+z

loop_
_atom_site_label
_atom_site_type_symbol
_atom_site_fract_x
_atom_site_fract_y
_atom_site_fract_z
_atom_site_U_iso_or_equiv
_atom_site_adp_type
_atom_site_occupancy
_atom_site_calc_flag
_atom_site_refinement_flags
_atom_site_disorder_assembly
_atom_site_disorder_group
O(1) O 0.4844(6) 0.2014(6) 0.1496(5) 0.069(3) Uani 1.00 d . . .
O(2) O 0.3554(6) -0.0271(6) 0.2001(4) 0.062(2) Uani 1.00 d . . .
O(3) O 0.1766(6) -0.2445(5) -0.2055(4) 0.055(2) Uani 1.00 d . . .
O(4) O 0.0861(6) -0.1125(6) -0.0304(5) 0.060(2) Uani 1.00 d . . .
C(1) C 0.4674(9) 0.1313(8) 0.2940(7) 0.050(3) Uani 1.00 d . . .
C(2) C 0.516(1) 0.1286(8) 0.3880(7) 0.050(4) Uani 1.00 d . . .
C(3) C 0.633(1) 0.1790(8) 0.4310(7) 0.050(3) Uani 1.00 d . . .
C(4) C 0.7025(10) 0.2350(8) 0.3785(9) 0.056(4) Uani 1.00 d . . .
C(5) C 0.655(1) 0.2430(9) 0.2830(8) 0.056(4) Uani 1.00 d . . .
C(6) C 0.537(1) 0.1902(9) 0.2429(6) 0.053(4) Uani 1.00 d . . .
C(7) C 0.6798(9) 0.1796(9) 0.5345(6) 0.069(4) Uani 1.00 d . . .
C(8) C 0.526(1) 0.117(1) 0.0934(7) 0.081(4) Uani 1.00 d . . .
C(9) C 0.3377(9) 0.0768(9) 0.2487(7) 0.063(4) Uani 1.00 d . . .
C(10) C 0.2360(10) -0.0771(9) 0.1532(7) 0.065(4) Uani 1.00 d . . .
C(11) C 0.2584(9) -0.1792(9) 0.0958(6) 0.048(4) Uani 1.00 d . . .
C(12) C 0.3511(10) -0.2640(10) 0.1318(6) 0.053(4) Uani 1.00 d . . .
C(13) C 0.3684(10) -0.3630(9) 0.0832(7) 0.051(4) Uani 1.00 d . . .
C(14) C 0.287(1) -0.3769(9) -0.0052(6) 0.052(4) Uani 1.00 d . . .
C(15) C 0.1971(10) -0.2909(9) -0.0452(7) 0.050(4) Uani 1.00 d . . .
C(16) C 0.1831(9) -0.1933(9) 0.0059(7) 0.045(4) Uani 1.00 d . . .
C(17) C 0.4687(10) -0.4542(9) 0.1256(7) 0.078(4) Uani 1.00 d . . .
C(18) C 0.1207(9) -0.3040(9) -0.1434(7) 0.063(4) Uani 1.00 d . . .
C(19) C 0.274(1) -0.3130(8) -0.2286(6) 0.063(4) Uani 1.00 d . . .
C(20) C 0.1259(10) -0.0166(10) -0.0752(7) 0.079(4) Uani 1.00 d . . .
H(2) H 0.4658 0.0898 0.4265 0.0507 Uiso 1.00 calc . . .
H(4) H 0.7895 0.2688 0.4074 0.0570 Uiso 1.00 calc . . .
H(7a) H 0.7673 0.2053 0.5573 0.0697 Uiso 1.00 calc . . .
H(7b) H 0.6737 0.1013 0.5595 0.0697 Uiso 1.00 calc . . .
H(7c) H 0.6273 0.2316 0.5607 0.0697 Uiso 1.00 calc . . .
H(8a) H 0.6181 0.1291 0.0944 0.0823 Uiso 1.00 calc . . .
H(8b) H 0.5215 0.0361 0.1123 0.0823 Uiso 1.00 calc . . .
H(8c) H 0.4799 0.1212 0.0289 0.0823 Uiso 1.00 calc . . .
H(9a) H 0.2806 0.1338 0.2072 0.0633 Uiso 1.00 calc . . .
H(9b) H 0.2899 0.0588 0.2947 0.0633 Uiso 1.00 calc . . .
H(10a) H 0.1886 -0.1043 0.1986 0.0671 Uiso 1.00 calc . . .
H(10b) H 0.1781 -0.0164 0.1180 0.0671 Uiso 1.00 calc . . .
H(12) H 0.4051 -0.2528 0.1966 0.0532 Uiso 1.00 calc . . .
H(14) H 0.2942 -0.4519 -0.0403 0.0519 Uiso 1.00 calc . . .
H(17a) H 0.4734 -0.5201 0.0852 0.0798 Uiso 1.00 calc . . .
H(17b) H 0.4543 -0.4895 0.1805 0.0798 Uiso 1.00 calc . . .
H(17c) H 0.5558 -0.4211 0.1447 0.0798 Uiso 1.00 calc . . .
H(18a) H 0.0333 -0.2731 -0.1495 0.0633 Uiso 1.00 calc . . .
H(18b) H 0.1068 -0.3889 -0.1589 0.0633 Uiso 1.00 calc . . .
H(19a) H 0.3357 -0.3457 -0.1722 0.0646 Uiso 1.00 calc . . .
H(19b) H 0.2376 -0.3866 -0.2623 0.0646 Uiso 1.00 calc . . .
H(20a) H 0.2043 0.0232 -0.0365 0.0798 Uiso 1.00 calc . . .
H(20b) H 0.1476 -0.0373 -0.1309 0.0798 Uiso 1.00 calc . . .
H(20c) H 0.0627 0.0478 -0.0915 0.0798 Uiso 1.00 calc . . .

loop_
_atom_site_aniso_label
_atom_site_aniso_U_11
_atom_site_aniso_U_22
_atom_site_aniso_U_33
_atom_site_aniso_U_12
_atom_site_aniso_U_13
_atom_site_aniso_U_23
O(1) 0.075(6) 0.078(6) 0.052(5) 0.014(4) 0.014(4) -0.006(4)
O(2) 0.046(5) 0.059(5) 0.070(5) -0.001(4) -0.001(4) -0.026(4)
O(3) 0.054(4) 0.063(4) 0.047(4) 0.000(4) 0.012(4) 0.007(4)
O(4) 0.046(5) 0.051(5) 0.084(5) 0.002(4) 0.021(4) 0.012(4)
C(1) 0.042(7) 0.045(6) 0.062(8) 0.014(6) 0.015(6) 0.005(6)
C(2) 0.061(8) 0.040(6) 0.050(7) 0.001(6) 0.016(7) -0.004(5)
C(3) 0.051(7) 0.041(7) 0.052(7) -0.001(6) 0.002(6) -0.013(6)
C(4) 0.044(7) 0.041(6) 0.084(9) -0.004(6) 0.018(7) -0.024(6)
C(5) 0.059(8) 0.050(7) 0.064(8) 0.007(7) 0.024(7) 0.006(6)
C(6) 0.078(9) 0.049(7) 0.036(7) 0.008(7) 0.020(7) -0.005(5)
C(7) 0.067(8) 0.068(8) 0.063(8) 0.002(7) 0.006(6) -0.012(6)
C(8) 0.087(9) 0.106(9) 0.049(7) -0.014(8) 0.018(7) -0.028(7)
C(9) 0.048(8) 0.066(8) 0.075(8) -0.002(6) 0.018(6) -0.026(6)
C(10) 0.049(8) 0.062(8) 0.084(8) 0.004(6) 0.017(7) -0.018(7)
C(11) 0.036(6) 0.055(8) 0.053(8) 0.000(6) 0.015(6) -0.001(6)
C(12) 0.060(8) 0.057(7) 0.043(6) -0.007(6) 0.015(6) 0.001(6)
C(13) 0.060(8) 0.044(7) 0.046(7) 0.009(6) 0.010(6) 0.014(6)
C(14) 0.078(8) 0.044(7) 0.035(6) -0.019(6) 0.017(6) -0.006(5)
C(15) 0.055(7) 0.046(8) 0.046(7) -0.009(6) 0.008(6) 0.013(6)
C(16) 0.035(6) 0.039(8) 0.058(8) -0.001(6) 0.008(6) 0.000(6)
C(17) 0.079(9) 0.057(7) 0.091(9) -0.002(7) 0.010(7) 0.006(6)
C(18) 0.054(7) 0.069(8) 0.061(7) -0.007(6) 0.010(6) 0.003(6)
C(19) 0.079(8) 0.052(7) 0.068(8) 0.016(7) 0.035(7) 0.000(6)
C(20) 0.062(8) 0.063(8) 0.105(9) 0.004(6) 0.010(7) 0.014(7)

loop_
_atom_type_symbol
_atom_type_description
_atom_type_scat_dispersion_real
_atom_type_scat_dispersion_imag
_atom_type_scat_source
C C 0.003 0.002
;International Tables for Crystallography
(1992, Vol. C, Tables 4.2.6.8 and 6.1.1.1)
;
H H 0.000 0.000
;International Tables for Crystallography
(1992, Vol. C, Table 6.1.1.2)
;
O O 0.011 0.006
;International Tables for Crystallography
(1992, Vol. C, Tables 4.2.6.8 and 6.1.1.1)
;

loop_
_geom_angle_atom_site_label_1
_geom_angle_atom_site_label_2
_geom_angle_atom_site_label_3
_geom_angle
_geom_angle_site_symmetry_1
_geom_angle_site_symmetry_2
_geom_angle_site_symmetry_3
_geom_angle_publ_flag
C(8) O(1) C(6) 115(1) 0_555 0_555 0_555 yes
C(9) O(2) C(10) 114(1) 0_555 0_555 0_555 yes
C(18) O(3) C(19) 110(1) 0_555 0_555 0_555 yes
C(20) O(4) C(16) 113(1) 0_555 0_555 0_555 yes
O(2) C(9) C(1) 112(1) 0_555 0_555 0_555 yes
O(2) C(10) C(11) 111(1) 0_555 0_555 0_555 yes
O(3) C(18) C(15) 115(1) 0_555 0_555 0_555 yes
O(3) C(19) C(5*) 110(1) 0_555 0_555 0_555 yes
O(4) C(16) C(11) 120(1) 0_555 0_555 0_555 yes
O(4) C(16) C(15) 119(1) 0_555 0_555 0_555 yes
C(11) C(16) C(15) 120.0(9) 0_555 0_555 0_555 yes
C(10) C(11) C(16) 120(1) 0_555 0_555 0_555 yes
C(10) C(11) C(12) 119(1) 0_555 0_555 0_555 yes
C(16) C(11) C(12) 120(1) 0_555 0_555 0_555 yes
C(11) C(12) C(13) 120.0(9) 0_555 0_555 0_555 yes
C(17) C(13) C(12) 120(1) 0_555 0_555 0_555 yes
C(17) C(13) C(14) 119(1) 0_555 0_555 0_555 yes
C(12) C(13) C(14) 120.0(10) 0_555 0_555 0_555 yes
C(13) C(14) C(15) 119(1) 0_555 0_555 0_555 yes
C(18) C(15) C(16) 120(1) 0_555 0_555 0_555 yes
C(18) C(15) C(14) 119(1) 0_555 0_555 0_555 yes
C(16) C(15) C(14) 120.0(9) 0_555 0_555 0_555 yes
C(9) C(1) C(2) 119(1) 0_555 0_555 0_555 yes
C(9) C(1) C(6) 120(1) 0_555 0_555 0_555 yes
C(2) C(1) C(6) 120.0(9) 0_555 0_555 0_555 yes
C(1) C(2) C(3) 120(1) 0_555 0_555 0_555 yes
C(7) C(3) C(2) 119(1) 0_555 0_555 0_555 yes
C(7) C(3) C(4) 120(1) 0_555 0_555 0_555 yes
C(2) C(3) C(4) 120.0(8) 0_555 0_555 0_555 yes
C(3) C(4) C(5) 120.0(9) 0_555 0_555 0_555 yes
C(19*) C(5) C(4) 120(1) 0_555 0_555 0_555 yes
C(19*) C(5) C(6) 119(1) 0_555 0_555 0_555 yes
C(4) C(5) C(6) 120(1) 0_555 0_555 0_555 yes
O(1) C(6) C(1) 120.3(10) 0_555 0_555 0_555 yes
O(1) C(6) C(5) 119(1) 0_555 0_555 0_555 yes
C(1) C(6) C(5) 120.0(9) 0_555 0_555 0_555 yes

loop_
_geom_bond_atom_site_label_1
_geom_bond_atom_site_label_2
_geom_bond_distance
_geom_bond_site_symmetry_1
_geom_bond_site_symmetry_2
_geom_bond_publ_flag
O(1) C(8) 1.38(3) . . yes
O(1) C(6) 1.39(1) . . yes
O(2) C(9) 1.40(2) . . yes
O(2) C(10) 1.39(2) . . yes
O(3) C(18) 1.38(2) . . yes
O(3) C(19) 1.40(2) . . yes
O(4) C(20) 1.42(3) . . yes
O(4) C(16) 1.40(2) . . yes
C(7) C(3) 1.52(2) . . yes
C(9) C(1) 1.48(2) . . yes
C(10) C(11) 1.47(2) . . yes
C(17) C(13) 1.53(2) . . yes
C(18) C(15) 1.51(2) . . yes
C(19*) C(5) 1.52(3) . . yes
C(16) C(11) 1.39(2) . . yes
C(16) C(15) 1.39(2) . . yes
C(11) C(12) 1.39(2) . . yes
C(12) C(13) 1.39(2) . . yes
C(13) C(14) 1.39(2) . . yes
C(14) C(15) 1.39(2) . . yes
C(1) C(2) 1.39(2) . . yes
C(1) C(6) 1.39(2) . . yes
C(2) C(3) 1.39(2) . . yes
C(3) C(4) 1.39(2) . . yes
C(4) C(5) 1.39(2) . . yes
C(5) C(6) 1.39(2) . . yes

loop_
_geom_contact_atom_site_label_1
_geom_contact_atom_site_label_2
_geom_contact_distance
_geom_contact_site_symmetry_1
_geom_contact_site_symmetry_2
_geom_contact_publ_flag
O(1) C(7) 3.49(2) . 4_454 ?
O(2) C(12) 2.85(2) . . ?
O(2) C(6) 3.08(2) . . ?
O(2) C(2) 3.38(2) . . ?
O(2) C(16) 3.56(2) . . ?
O(3) C(4) 3.20(2) . 3_655 ?
O(3) C(16) 3.24(2) . . ?
O(3) C(14) 3.30(2) . . ?
O(3) C(6) 3.33(2) . 3_655 ?
O(4) O(4) 3.37(3) . 3_555 ?
O(4) C(20) 3.43(3) . 3_555 ?
C(7) C(2) 2.52(2) . . ?
C(7) C(4) 2.53(2) . . ?
C(8) C(5) 3.14(2) . . ?
C(8) C(1) 3.27(2) . . ?
C(9) C(12) 3.54(2) . 2_555 ?
C(17) C(14) 2.52(2) . . ?
C(17) C(12) 2.54(2) . . ?
C(18) C(14) 2.51(2) . . ?
C(18) C(16) 2.52(2) . . ?
C(19) C(6) 2.52(2) . 3_655 ?
C(19) C(4) 2.53(2) . 3_655 ?
C(19) C(15) 3.07(2) . . ?
C(19) C(14) 3.36(2) . . ?
C(20) C(11) 3.20(2) . . ?
C(20) C(15) 3.23(3) . . ?
C(20) C(4) 3.37(3) . 4_454 ?
C(16) C(2) 3.59(2) . 2_545 ?

loop_
_cod_changelog_entry_id
_cod_changelog_entry_author
_cod_changelog_entry_date
_cod_changelog_entry_text
1 'Vaitkus, Antanas' 2022-05-06T21:25:00+03:00 'Updated bibliographic information.'
2 'Vaitkus, Antanas' 2022-05-07T04:05:00+03:00
;
 Replaced the '&#x00A5;' sequences with backslash symbols ('\')
 in multiple data values.
;
